data_2012591
loop_
_publ_author_name
'Kato, Masako'
'Ogawa, Yuki'
'Kozakai, Mikiko'
'Sugimoto, Yukihiro'

_publ_section_title
;
 Bis(8-quinolinolato-<i>N</i>,<i>O</i>)platinum(II) and its synthetic
 intermediate, 8-hydroxyquinolinium
 dichloro(8-quinolinolato-<i>N</i>,<i>O</i>)platinate(II) tetrahydrate
;
_journal_issue 3
_journal_name_full 'Acta Crystallographica Section C'
_journal_page_first m147
_journal_page_last m149
_journal_paper_doi 10.1107/S0108270102000045
_journal_volume 58
_journal_year 2002
_chemical_formula_iupac '(C9 H8 N O) [Pt Cl2 (C9 H6 N O)] , 4H2 O'
_chemical_formula_moiety 'C9 H8 N O  + . C9 H6 Cl2 N O Pt - , 4H2 O'
_chemical_formula_sum 'C18 H22 Cl2 N2 O6 Pt'
_chemical_formula_weight 628.38
_space_group_IT_number 2
_symmetry_cell_setting triclinic
_symmetry_space_group_name_Hall '-P 1'
_symmetry_space_group_name_H-M 'P -1'
_cell_angle_alpha 100.46(2)
_cell_angle_beta 104.13(2)
_cell_angle_gamma 85.93(2)
_cell_formula_units_Z 2
_cell_length_a 10.665(3)
_cell_length_b 14.492(3)
_cell_length_c 7.266(2)
_cell_measurement_reflns_used 25
_cell_measurement_temperature 294.2
_cell_measurement_theta_max 15.0
_cell_measurement_theta_min 14.7
_cell_volume 1070.5(5)
_computing_cell_refinement 'Rigaku/AFC Diffractometer Control Software'
_computing_data_collection 'Rigaku/AFC Diffractometer Control Software (Rigaku, 1995)'
_computing_data_reduction 'TEXSAN (Molecular Structure Corporation, 2000)'
_computing_molecular_graphics 'ORTEPII (Johnson, 1976)'
_computing_publication_material TEXSAN
_computing_structure_refinement 'SHELXL97 (Sheldrick, 1997)'
_computing_structure_solution 'SIR92 (Altomare et al., 1994)'
_diffrn_measured_fraction_theta_full 1.0
_diffrn_measured_fraction_theta_max 1.0
_diffrn_measurement_device_type 'Rigaku AFC-7R'
_diffrn_measurement_method \w/2\q
_diffrn_radiation_type 'Mo K\a'
_diffrn_radiation_wavelength .7107
_diffrn_reflns_av_R_equivalents .023
_diffrn_reflns_limit_h_max 13
_diffrn_reflns_limit_h_min -13
_diffrn_reflns_limit_k_max 18
_diffrn_reflns_limit_k_min -18
_diffrn_reflns_limit_l_max 1
_diffrn_reflns_limit_l_min -9
_diffrn_reflns_number 5828
_diffrn_reflns_theta_full 27.50
_diffrn_reflns_theta_max 27.50
_diffrn_reflns_theta_min 2.40
_diffrn_standards_decay_% .10
_diffrn_standards_interval_count 150
_diffrn_standards_number 3
_exptl_absorpt_coefficient_mu 6.813
_exptl_absorpt_correction_T_max .664
_exptl_absorpt_correction_T_min .426
_exptl_absorpt_correction_type '\y scan'
_exptl_absorpt_process_details '(North et al., 1968)'
_exptl_crystal_colour orange
_exptl_crystal_density_diffrn 1.949
_exptl_crystal_density_meas ?
_exptl_crystal_density_method 'not measured'
_exptl_crystal_description 'plate query'
_exptl_crystal_F_000 608.00
_exptl_crystal_size_max .28
_exptl_crystal_size_mid .08
_exptl_crystal_size_min .06
_refine_diff_density_max 3.46
_refine_diff_density_min -1.51
_refine_ls_extinction_expression Fc^*^=kFc[1+0.001xFc^2^\l^3^/sin(2\q)]^-1/4^
_refine_ls_extinction_method none
_refine_ls_goodness_of_fit_ref 1.033
_refine_ls_hydrogen_treatment constr
_refine_ls_number_parameters 262
_refine_ls_number_reflns 4929
_refine_ls_R_factor_gt .044
_refine_ls_shift/su_max .0010
_refine_ls_structure_factor_coef Fsqd
_refine_ls_weighting_details 'w = 1/[\s^2^(Fo^2^) + (0.0847P)^2^+1.3493P] where P=(Fo^2^+2Fc^2^)/3'
_refine_ls_weighting_scheme calc
_refine_ls_wR_factor_ref .136
_reflns_number_gt 3788
_reflns_number_total 4929
_reflns_threshold_expression I>2\s(I)
_cod_data_source_file oa1121.cif
_cod_data_source_block (II)
_cod_depositor_comments
;
 Marking attached hydrogen atoms.

 Antanas Vaitkus,
 2017-08-07

The following automatic conversions were performed:

'_exptl_crystal_density_meas' value 'not measured' was changed to '?'
- the value is perceived as not measured.

Automatic conversion script
Id: cif_fix_values 3008 2015-01-20 13:52:24Z robertas 
;
_cod_original_sg_symbol_H-M 'P -1 '
_cod_database_code 2012591

loop_
_symmetry_equiv_pos_as_xyz
x,y,z
-x,-y,-z

loop_
_atom_site_label
_atom_site_fract_x
_atom_site_fract_y
_atom_site_fract_z
_atom_site_U_iso_or_equiv
_atom_site_adp_type
_atom_site_calc_flag
_atom_site_refinement_flags
_atom_site_occupancy
_atom_site_disorder_assembly
_atom_site_disorder_group
_atom_site_type_symbol
_atom_site_attached_hydrogens
Pt1 .52666(3) .24946(2) .27521(4) .03860(10) Uani d . 1.00 . . Pt 0
Cl1 .7165(2) .3297(2) .3921(4) .0629(6) Uani d . 1.00 . . Cl 0
Cl2 .6358(2) .1146(2) .1755(4) .0577(6) Uani d . 1.00 . . Cl 0
O1 .4252(6) .3650(4) .3587(9) .0470(10) Uani d . 1.00 . . O 0
O2 .1050(7) .0600(5) -.4790(10) .065(2) Uani d . 1.00 . . O 0
O3 .5152(8) .4663(5) .7440(10) .066(2) Uani d . 1.00 . . O 2
O4 .7300(10) .3961(7) -.0190(10) .097(3) Uani d . 1.00 . . O 2
O5 .7586(9) .2051(6) -.1050(10) .085(3) Uani d . 1.00 . . O 2
O6 .8344(7) .1237(5) -.4150(10) .065(2) Uani d . 1.00 . . O 2
N1 .3520(7) .1928(4) .1890(9) .0380(10) Uani d . 1.00 . . N 0
N2 .0555(8) .2348(5) -.3140(10) .052(2) Uani d . 1.00 . . N 0
C1 .3201(9) .1062(5) .1000(10) .048(2) Uani d . 1.00 . . C 0
C2 .1900(10) .0770(6) .053(2) .057(2) Uani d . 1.00 . . C 0
C3 .0957(10) .1375(7) .0980(10) .056(2) Uani d . 1.00 . . C 0
C4 .1274(9) .2316(6) .1910(10) .047(2) Uani d . 1.00 . . C 0
C5 .0351(9) .3016(8) .2420(10) .057(2) Uani d . 1.00 . . C 0
C6 .0760(10) .3891(7) .3280(10) .059(2) Uani d . 1.00 . . C 0
C7 .2062(10) .4138(7) .3690(10) .052(2) Uani d . 1.00 . . C 0
C8 .2988(9) .3475(6) .3230(10) .043(2) Uani d . 1.00 . . C 0
C9 .2570(8) .2563(5) .2340(10) .038(2) Uani d . 1.00 . . C 0
C10 .0240(10) .3192(7) -.233(2) .058(2) Uani d . 1.00 . . C 0
C11 .1190(10) .3866(7) -.154(2) .068(3) Uani d . 1.00 . . C 0
C12 .2430(10) .3622(7) -.161(2) .057(2) Uani d . 1.00 . . C 0
C13 .2797(10) .2726(6) -.2440(10) .048(2) Uani d . 1.00 . . C 0
C14 .4060(10) .2429(9) -.254(2) .072(3) Uani d . 1.00 . . C 0
C15 .4329(10) .1555(8) -.338(2) .058(2) Uani d . 1.00 . . C 0
C16 .3330(10) .0909(8) -.413(2) .061(3) Uani d . 1.00 . . C 0
C17 .2070(10) .1156(7) -.4080(10) .052(2) Uani d . 1.00 . . C 0
C18 .1786(9) .2074(6) -.3250(10) .048(2) Uani d . 1.00 . . C 0
H1 .3857 .0629 .0680 .0476 Uiso calc . 1.00 . . H 0
H2 .1701 .0148 -.0117 .0565 Uiso calc . 1.00 . . H 0
H3 .0091 .1178 .0694 .0559 Uiso calc . 1.00 . . H 0
H4 -.0534 .2873 .2169 .0566 Uiso calc . 1.00 . . H 0
H5 .0150 .4359 .3608 .0590 Uiso calc . 1.00 . . H 0
H6 .2312 .4763 .4299 .0523 Uiso calc . 1.00 . . H 0
H7 -.0062 .1944 -.3650 .0520 Uiso calc . 1.00 . . H 0
H8 -.0634 .3361 -.2316 .0577 Uiso calc . 1.00 . . H 0
H9 .0991 .4476 -.0955 .0678 Uiso calc . 1.00 . . H 0
H10 .3081 .4064 -.1051 .0574 Uiso calc . 1.00 . . H 0
H11 .4730 .2873 -.1994 .0722 Uiso calc . 1.00 . . H 0
H12 .5187 .1376 -.3446 .0577 Uiso calc . 1.00 . . H 0
H13 .3533 .0294 -.4685 .0610 Uiso calc . 1.00 . . H 0
H14 .1201 -.0133 -.5487 .0646 Uiso calc . 1.00 . . H 0

loop_
_atom_site_aniso_label
_atom_site_aniso_U_11
_atom_site_aniso_U_22
_atom_site_aniso_U_33
_atom_site_aniso_U_12
_atom_site_aniso_U_13
_atom_site_aniso_U_23
Pt1 .0403(2) .0338(2) .0402(2) .00050(10) .00930(10) .00310(10)
Cl1 .0440(10) .0550(10) .081(2) -.0100(10) .0090(10) -.0050(10)
Cl2 .0540(10) .0430(10) .0700(10) .0105(9) .0150(10) -.0010(10)
O1 .050(4) .032(3) .057(4) -.003(2) .017(3) -.003(2)
O2 .051(4) .049(4) .090(5) -.013(3) .018(4) -.006(3)
O3 .080(5) .060(4) .056(4) -.017(4) .006(4) .011(3)
O4 .110(8) .082(6) .089(7) -.021(6) -.004(6) .020(5)
O5 .081(6) .081(6) .100(7) -.008(5) .039(5) .007(5)
O6 .055(4) .057(4) .079(5) .000(3) .013(4) .006(4)
N1 .041(4) .036(3) .036(3) -.002(3) .008(3) .002(3)
N2 .054(4) .052(4) .049(4) -.012(4) .009(4) .008(3)
C1 .055(5) .030(4) .059(5) .001(3) .021(4) .001(3)
C2 .056(6) .037(4) .070(6) -.014(4) .011(5) -.006(4)
C3 .051(5) .055(5) .059(6) -.023(4) .011(4) -.002(4)
C4 .046(5) .053(5) .044(4) .000(4) .011(4) .012(4)
C5 .044(5) .073(6) .052(5) .007(4) .014(4) .009(5)
C6 .061(6) .060(6) .053(5) .022(5) .016(5) .009(4)
C7 .055(5) .051(5) .045(5) .007(4) .007(4) .001(4)
C8 .044(4) .046(4) .039(4) .000(3) .011(3) .006(3)
C9 .039(4) .040(4) .035(4) -.002(3) .006(3) .006(3)
C10 .062(6) .051(5) .063(6) .007(4) .018(5) .015(4)
C11 .110(10) .044(5) .048(5) .005(5) .019(6) .003(4)
C12 .067(7) .047(5) .056(6) -.011(5) .007(5) .011(4)
C13 .060(5) .052(5) .032(4) -.012(4) .003(4) .011(3)
C14 .069(7) .087(8) .063(7) -.031(7) .005(6) .023(6)
C15 .043(5) .066(6) .066(6) -.006(4) .011(4) .017(5)
C16 .064(6) .057(6) .066(6) .006(5) .022(5) .016(5)
C17 .061(6) .049(5) .049(5) -.013(4) .014(4) .009(4)
C18 .050(5) .052(5) .045(4) -.003(4) .014(4) .014(4)

loop_
_atom_type_symbol
_atom_type_description
_atom_type_scat_dispersion_real
_atom_type_scat_dispersion_imag
_atom_type_scat_source
Pt Pt -1.703 8.390
;International Tables for Crystallography
(1992, Vol. C, Tables 4.2.6.8 and 6.1.1.4)
;
Cl Cl .148 .159
;International Tables for Crystallography
(1992, Vol. C, Tables 4.2.6.8 and 6.1.1.4)
;
C C .003 .002
;International Tables for Crystallography
(1992, Vol. C, Tables 4.2.6.8 and 6.1.1.4)
;
H H .000 .000
;International Tables for Crystallography
(1992, Vol. C, Table 6.1.1.4)
;
O O .011 .006
;International Tables for Crystallography
(1992, Vol. C, Tables 4.2.6.8 and 6.1.1.4)
;
N N .006 .003
;International Tables for Crystallography
(1992, Vol. C, Tables 4.2.6.8 and 6.1.1.4)
;

loop_
_geom_angle_atom_site_label_1
_geom_angle_atom_site_label_2
_geom_angle_atom_site_label_3
_geom_angle
_geom_angle_publ_flag
Cl1 Pt1 Cl2 91.55(9) yes
Cl1 Pt1 O1 90.5(2) yes
Cl1 Pt1 N1 173.3(2) yes
Cl2 Pt1 O1 178.0(2) yes
Cl2 Pt1 N1 95.0(2) yes
O1 Pt1 N1 82.9(3) yes
Pt1 O1 C8 111.1(5) no
C17 O2 H14 119.3 no
Pt1 N1 C1 129.0(6) no
Pt1 N1 C9 111.5(5) no
C1 N1 C9 119.5(7) no
C10 N2 C18 123.6(9) no
C10 N2 H7 118.1 no
C18 N2 H7 118.4 no
N1 C1 C2 121.5(8) no
N1 C1 H1 119.2 no
C2 C1 H1 119.3 no
C1 C2 C3 120.2(8) no
C1 C2 H2 119.7 no
C3 C2 H2 120.1 no
C2 C3 C4 119.4(9) no
C2 C3 H3 120.4 no
C4 C3 H3 120.2 no
C3 C4 C5 124.1(9) no
C3 C4 C9 117.9(8) no
C5 C4 C9 118.0(8) no
C4 C5 C6 119.0(9) no
C4 C5 H4 120.6 no
C6 C5 H4 120.3 no
C5 C6 C7 122.7(10) no
C5 C6 H5 119.3 no
C7 C6 H5 118.0 no
C6 C7 C8 119.9(8) no
C6 C7 H6 120.1 no
C8 C7 H6 119.9 no
O1 C8 C7 123.7(8) no
O1 C8 C9 118.7(7) no
C7 C8 C9 117.6(8) no
N1 C9 C4 121.6(7) no
N1 C9 C8 115.7(7) no
C4 C9 C8 122.7(8) no
N2 C10 C11 120.0(10) no
N2 C10 H8 121.1 no
C11 C10 H8 119.2 no
C10 C11 C12 118.7(9) no
C10 C11 H9 121.5 no
C12 C11 H9 119.8 no
C11 C12 C13 122.6(10) no
C11 C12 H10 119.0 no
C13 C12 H10 118.3 no
C12 C13 C14 125.3(10) no
C12 C13 C18 116.4(9) no
C14 C13 C18 118.3(9) no
C13 C14 C15 121.0(10) no
C13 C14 H11 117.8 no
C15 C14 H11 120.4 no
C14 C15 C16 119.0(10) no
C14 C15 H12 120.1 no
C16 C15 H12 120.4 no
C15 C16 C17 121.6(9) no
C15 C16 H13 118.7 no
C17 C16 H13 119.7 no
O2 C17 C16 125.9(9) no
O2 C17 C18 115.5(9) no
C16 C17 C18 118.6(9) no
N2 C18 C13 119.0(8) no
N2 C18 C17 120.7(9) no
C13 C18 C17 120.2(9) no

loop_
_geom_bond_atom_site_label_1
_geom_bond_atom_site_label_2
_geom_bond_site_symmetry_1
_geom_bond_site_symmetry_2
_geom_bond_distance
_geom_bond_publ_flag
Pt1 Cl1 . . 2.304(3) yes
Pt1 Cl2 . . 2.297(2) yes
Pt1 O1 . . 2.010(6) yes
Pt1 N1 . . 1.999(7) yes
O1 C8 . . 1.340(10) no
O2 C17 . . 1.340(10) no
O2 H14 . . 1.108 no
N1 C1 . . 1.329(10) no
N1 C9 . . 1.380(10) no
N2 C10 . . 1.320(10) no
N2 C18 . . 1.360(10) no
N2 H7 . . .877 no
C1 C2 . . 1.420(10) no
C1 H1 . . .950 no
C2 C3 . . 1.350(10) no
C2 H2 . . .952 no
C3 C4 . . 1.430(10) no
C3 H3 . . .949 no
C4 C5 . . 1.430(10) no
C4 C9 . . 1.400(10) no
C5 C6 . . 1.360(10) no
C5 H4 . . .948 no
C6 C7 . . 1.40(2) no
C6 H5 . . .948 no
C7 C8 . . 1.390(10) no
C7 H6 . . .959 no
C8 C9 . . 1.410(10) no
C10 C11 . . 1.41(2) no
C10 H8 . . .944 no
C11 C12 . . 1.36(2) no
C11 H9 . . .944 no
C12 C13 . . 1.400(10) no
C12 H10 . . .941 no
C13 C14 . . 1.39(2) no
C13 C18 . . 1.430(10) no
C14 C15 . . 1.35(2) no
C14 H11 . . .960 no
C15 C16 . . 1.41(2) no
C15 H12 . . .945 no
C16 C17 . . 1.37(2) no
C16 H13 . . .943 no
C17 C18 . . 1.400(10) no

loop_
_geom_hbond_atom_site_label_D
_geom_hbond_atom_site_label_H
_geom_hbond_atom_site_label_A
_geom_hbond_site_symmetry_A
_geom_hbond_distance_DH
_geom_hbond_distance_HA
_geom_hbond_distance_DA
_geom_hbond_angle_DHA
_geom_hbond_publ_flag
N2 H7 O2 . .88 2.34 2.674(9) 103 no
O2 H14 O2 2_554 1.11 2.60 2.860(10) 92 no
O2 H14 O6 2_654 1.11 1.63 2.711(9) 163 no
N2 H7 O6 1_455 .88 1.97 2.820(10) 163 no
